data_4339839
loop_
_publ_author_name
'Wu, Jie'
'Hou, Hongwei'
'Han, Huayun'
'Fan, Yaoting'

_publ_section_title
;
 Highly selective ferric ion sorption and exchange by crystalline metal
 phosphonates constructed from tetraphosphonic acids.
;
_journal_issue 19
_journal_name_full 'Inorganic chemistry'
_journal_page_first 7960
_journal_page_last 7970
_journal_paper_doi 10.1021/ic062014x
_journal_volume 46
_journal_year 2007
_chemical_formula_sum 'C12 H40 N4 O32 P8 Pb7'
_chemical_formula_weight 2450.57
_chemical_name_systematic
; 
 ? 
;
_space_group_IT_number 14
_symmetry_cell_setting monoclinic
_symmetry_space_group_name_Hall '-P 2yn'
_symmetry_space_group_name_H-M 'P 1 21/n 1'
_atom_sites_solution_hydrogens geom
_atom_sites_solution_primary direct
_atom_sites_solution_secondary difmap
_audit_creation_method SHELXL-97
_cell_angle_alpha 90.00
_cell_angle_beta 104.8130(10)
_cell_angle_gamma 90.00
_cell_formula_units_Z 4
_cell_length_a 14.9965(10)
_cell_length_b 10.6476(7)
_cell_length_c 28.1197(19)
_cell_measurement_reflns_used 9954
_cell_measurement_temperature 273(2)
_cell_measurement_theta_max 28.28
_cell_measurement_theta_min 2.37
_cell_volume 4340.8(5)
_computing_cell_refinement 'Bruker SMART'
_computing_data_collection 'Bruker SMART'
_computing_data_reduction 'Bruker SMART'
_computing_molecular_graphics 'Bruker SHELXTL'
_computing_publication_material 'Bruker SHELXTL'
_computing_structure_refinement 'SHELXL-97 (Sheldrick, 1997)'
_computing_structure_solution 'SHELXS-97 (Sheldrick, 1990)'
_diffrn_ambient_temperature 273(2)
_diffrn_measured_fraction_theta_full 0.987
_diffrn_measured_fraction_theta_max 0.987
_diffrn_measurement_device_type 'CCD area detector'
_diffrn_measurement_method 'phi and omega scans'
_diffrn_radiation_monochromator graphite
_diffrn_radiation_source 'fine-focus sealed tube'
_diffrn_radiation_type MoK\a
_diffrn_radiation_wavelength 0.71073
_diffrn_reflns_av_R_equivalents 0.0363
_diffrn_reflns_av_sigmaI/netI 0.0350
_diffrn_reflns_limit_h_max 19
_diffrn_reflns_limit_h_min -19
_diffrn_reflns_limit_k_max 13
_diffrn_reflns_limit_k_min -13
_diffrn_reflns_limit_l_max 36
_diffrn_reflns_limit_l_min -36
_diffrn_reflns_number 35322
_diffrn_reflns_theta_full 27.50
_diffrn_reflns_theta_max 27.50
_diffrn_reflns_theta_min 2.37
_exptl_absorpt_coefficient_mu 27.447
_exptl_absorpt_correction_T_max 0.1625
_exptl_absorpt_correction_T_min 0.0539
_exptl_absorpt_correction_type none
_exptl_crystal_colour colorless
_exptl_crystal_density_diffrn 3.750
_exptl_crystal_density_method 'not measured'
_exptl_crystal_description brick
_exptl_crystal_F_000 4360
_exptl_crystal_size_max 0.26
_exptl_crystal_size_mid 0.13
_exptl_crystal_size_min 0.10
_refine_diff_density_max 5.440
_refine_diff_density_min -6.567
_refine_diff_density_rms 0.342
_refine_ls_extinction_method none
_refine_ls_goodness_of_fit_ref 1.080
_refine_ls_hydrogen_treatment mixed
_refine_ls_matrix_type full
_refine_ls_number_parameters 561
_refine_ls_number_reflns 9840
_refine_ls_number_restraints 0
_refine_ls_restrained_S_all 1.080
_refine_ls_R_factor_all 0.0554
_refine_ls_R_factor_gt 0.0447
_refine_ls_shift/su_max 0.002
_refine_ls_shift/su_mean 0.000
_refine_ls_structure_factor_coef Fsqd
_refine_ls_weighting_details 'calc w=1/[\s^2^(Fo^2^)+(0.0498P)^2^+131.7521P] where P=(Fo^2^+2Fc^2^)/3'
_refine_ls_weighting_scheme calc
_refine_ls_wR_factor_gt 0.1132
_refine_ls_wR_factor_ref 0.1188
_reflns_number_gt 8281
_reflns_number_total 9840
_reflns_threshold_expression >2sigma(I)
_cod_data_source_file ic062014x-file001.cif
_cod_data_source_block 1
_cod_depositor_comments
;
The following automatic conversions were performed:

'_symmetry_cell_setting' value 'Monoclinic' changed to 'monoclinic'
according to
/usr/data/users/saulius/automatic-downloads/retrospective/ACS/lib/dictionaries/cif_core.dic
dictionary named 'cif_core.dic' version 2.4.2 from 2011-04-26.

Automatic conversion script
Id: cif_fix_values 2281 2013-09-26 08:29:07Z andrius 
;
_cod_original_sg_symbol_H-M P2(1)/n
_cod_database_code 4339839

loop_
_symmetry_equiv_pos_as_xyz
'x, y, z'
'-x+1/2, y+1/2, -z+1/2'
'-x, -y, -z'
'x-1/2, -y-1/2, z-1/2'

loop_
_atom_site_label
_atom_site_type_symbol
_atom_site_fract_x
_atom_site_fract_y
_atom_site_fract_z
_atom_site_U_iso_or_equiv
_atom_site_adp_type
_atom_site_occupancy
_atom_site_symmetry_multiplicity
_atom_site_calc_flag
_atom_site_refinement_flags
Pb1 Pb -0.35290(4) 0.95690(5) 0.85271(2) 0.03542(13) Uani 1 1 d .
Pb2 Pb -0.25651(4) 0.35817(7) 0.93291(2) 0.04602(16) Uani 1 1 d .
Pb3 Pb -0.19623(3) 0.65563(4) 0.833447(16) 0.02240(10) Uani 1 1 d .
Pb4 Pb -0.13740(3) 0.33015(5) 0.78884(2) 0.03208(12) Uani 1 1 d .
Pb5 Pb 0.14279(3) 0.37529(4) 0.840580(17) 0.02409(11) Uani 1 1 d .
Pb6 Pb 0.13867(3) 0.53506(4) 0.695507(17) 0.02311(11) Uani 1 1 d .
Pb7 Pb 0.29947(3) 0.68590(4) 0.834848(16) 0.02027(10) Uani 1 1 d .
P1 P -0.0673(2) 0.4070(3) 0.90611(12) 0.0268(7) Uani 1 1 d .
P2 P -0.2307(3) 0.7062(4) 0.94086(15) 0.0405(9) Uani 1 1 d .
P3 P -0.0107(2) 0.6075(3) 0.77555(11) 0.0203(6) Uani 1 1 d .
P4 P -0.1929(2) 0.9876(3) 0.78371(13) 0.0241(6) Uani 1 1 d .
P5 P 0.2916(3) 0.5373(4) 0.95001(12) 0.0336(8) Uani 1 1 d .
P6 P 0.4381(2) 0.9140(3) 0.91716(12) 0.0275(7) Uani 1 1 d .
P7 P 0.29499(19) 0.3705(3) 0.76765(10) 0.0164(5) Uani 1 1 d .
P8 P 0.4849(2) 0.7510(3) 0.78039(10) 0.0170(5) Uani 1 1 d .
O1 O -0.0940(7) 0.3542(9) 0.9513(3) 0.035(2) Uani 1 1 d .
O2 O -0.0045(8) 0.3234(10) 0.8855(4) 0.045(3) Uani 1 1 d .
O3 O -0.1562(7) 0.4371(10) 0.8665(4) 0.038(2) Uani 1 1 d .
O4 O -0.2755(9) 0.5861(13) 0.9143(5) 0.059(3) Uani 1 1 d .
O5 O -0.2429(7) 0.8129(10) 0.9027(4) 0.041(2) Uani 1 1 d .
O6 O -0.2681(8) 0.7387(12) 0.9851(4) 0.047(3) Uani 1 1 d .
O7 O -0.0963(6) 0.5521(9) 0.7876(4) 0.034(2) Uani 1 1 d .
O8 O 0.0762(6) 0.5638(9) 0.8130(4) 0.037(2) Uani 1 1 d .
O9 O -0.0068(9) 0.5834(11) 0.7225(4) 0.046(3) Uani 1 1 d .
O10 O -0.2614(6) 0.8979(9) 0.7993(4) 0.034(2) Uani 1 1 d .
O11 O -0.1991(8) 0.9676(13) 0.7303(4) 0.050(3) Uani 1 1 d .
H11 H -0.1699 0.9045 0.7270 0.074 Uiso 1 1 calc R
O12 O -0.2097(9) 1.1211(11) 0.7962(6) 0.068(4) Uani 1 1 d .
O13 O 0.2444(8) 0.5375(12) 0.8963(4) 0.047(3) Uani 1 1 d .
O14 O 0.2341(8) 0.5772(13) 0.9843(4) 0.051(3) Uani 1 1 d .
O15 O 0.3342(9) 0.4051(11) 0.9663(5) 0.057(3) Uani 1 1 d .
O16 O 0.3400(6) 0.8918(9) 0.8855(3) 0.034(2) Uani 1 1 d .
O17 O 0.4331(8) 0.9616(11) 0.9685(4) 0.047(3) Uani 1 1 d .
H17 H 0.3952 1.0186 0.9652 0.070 Uiso 1 1 calc R
O18 O 0.4944(8) 0.9994(10) 0.8935(4) 0.046(3) Uani 1 1 d .
O19 O 0.2259(6) 0.4539(8) 0.7852(3) 0.0264(18) Uani 1 1 d .
O20 O 0.2937(6) 0.4114(9) 0.7158(3) 0.029(2) Uani 1 1 d .
O21 O 0.2756(7) 0.2319(8) 0.7705(4) 0.037(2) Uani 1 1 d .
O22 O 0.4106(6) 0.8084(7) 0.8021(3) 0.0225(17) Uani 1 1 d .
O23 O 0.5817(6) 0.7776(8) 0.8127(3) 0.0261(18) Uani 1 1 d .
O24 O 0.4778(7) 0.7907(9) 0.7274(3) 0.030(2) Uani 1 1 d .
O25 O 0.3258(16) 0.571(2) 0.6395(9) 0.125(8) Uani 1 1 d .
O26 O 0.6567(13) 0.2839(19) 0.8368(6) 0.099(6) Uani 1 1 d .
O27 O -0.2081(17) 0.179(6) 0.949(2) 0.52(6) Uani 1 1 d .
O28 O 0.570(3) 0.218(3) 0.9324(11) 0.22(2) Uani 1 1 d .
O29 O 0.341(3) 0.224(3) 0.9004(12) 0.199(14) Uani 1 1 d .
O30 O 0.060(2) 0.1074(19) 0.9333(7) 0.173(14) Uani 1 1 d .
O31 O 0.2339(10) 0.487(3) 0.5471(7) 0.130(10) Uani 1 1 d .
N1 N -0.0673(7) 0.6652(9) 0.9179(3) 0.0195(19) Uani 1 1 d .
N2 N -0.0529(7) 0.8129(9) 0.8276(3) 0.0197(19) Uani 1 1 d .
N3 N 0.4326(7) 0.6533(9) 0.9173(3) 0.0184(19) Uani 1 1 d .
N4 N 0.4356(6) 0.5306(8) 0.8209(3) 0.0146(17) Uani 1 1 d .
C1 C -0.0066(8) 0.5538(12) 0.9222(5) 0.026(3) Uani 1 1 d .
H1A H 0.0310 0.5482 0.9558 0.031 Uiso 1 1 calc R
H1B H 0.0347 0.5658 0.9010 0.031 Uiso 1 1 calc R
C2 C -0.1114(9) 0.6694(13) 0.9603(4) 0.027(3) Uani 1 1 d .
H2A H -0.0804 0.7319 0.9838 0.033 Uiso 1 1 calc R
H2B H -0.1039 0.5885 0.9767 0.033 Uiso 1 1 calc R
C3 C -0.0202(8) 0.7764(12) 0.7837(4) 0.022(2) Uani 1 1 d .
H3A H 0.0397 0.8144 0.7864 0.027 Uiso 1 1 calc R
H3B H -0.0625 0.8107 0.7545 0.027 Uiso 1 1 calc R
C4 C -0.0812(8) 0.9475(11) 0.8238(5) 0.024(2) Uani 1 1 d .
H4A H -0.0347 0.9947 0.8129 0.029 Uiso 1 1 calc R
H4B H -0.0799 0.9767 0.8567 0.029 Uiso 1 1 calc R
C5 C 0.0219(8) 0.7971(12) 0.8728(5) 0.024(2) Uani 1 1 d .
H5A H 0.0621 0.8699 0.8770 0.029 Uiso 1 1 calc R
H5B H 0.0583 0.7240 0.8692 0.029 Uiso 1 1 calc R
C6 C -0.0128(8) 0.7816(12) 0.9179(4) 0.023(2) Uani 1 1 d .
H6A H 0.0395 0.7811 0.9465 0.028 Uiso 1 1 calc R
H6B H -0.0509 0.8534 0.9207 0.028 Uiso 1 1 calc R
C7 C 0.3885(9) 0.6441(13) 0.9581(5) 0.028(3) Uani 1 1 d .
H7A H 0.3677 0.7273 0.9643 0.034 Uiso 1 1 calc R
H7B H 0.4350 0.6186 0.9873 0.034 Uiso 1 1 calc R
C8 C 0.4961(8) 0.7631(11) 0.9259(4) 0.024(3) Uani 1 1 d .
H8A H 0.5359 0.7574 0.9036 0.029 Uiso 1 1 calc R
H8B H 0.5350 0.7588 0.9592 0.029 Uiso 1 1 calc R
C9 C 0.4050(7) 0.3984(10) 0.8114(4) 0.016(2) Uani 1 1 d .
H9A H 0.4026 0.3610 0.8425 0.019 Uiso 1 1 calc R
H9B H 0.4520 0.3538 0.8000 0.019 Uiso 1 1 calc R
C10 C 0.4647(8) 0.5827(10) 0.7781(4) 0.018(2) Uani 1 1 d .
H10A H 0.4174 0.5634 0.7483 0.021 Uiso 1 1 calc R
H10B H 0.5208 0.5406 0.7758 0.021 Uiso 1 1 calc R
C11 C 0.4844(8) 0.5370(11) 0.9124(4) 0.020(2) Uani 1 1 d .
H11A H 0.4456 0.4647 0.9135 0.025 Uiso 1 1 calc R
H11B H 0.5382 0.5312 0.9401 0.025 Uiso 1 1 calc R
C12 C 0.5149(8) 0.5332(11) 0.8656(4) 0.020(2) Uani 1 1 d .
H12A H 0.5526 0.6064 0.8641 0.024 Uiso 1 1 calc R
H12B H 0.5527 0.4592 0.8657 0.024 Uiso 1 1 calc R

loop_
_atom_site_aniso_label
_atom_site_aniso_U_11
_atom_site_aniso_U_22
_atom_site_aniso_U_33
_atom_site_aniso_U_23
_atom_site_aniso_U_13
_atom_site_aniso_U_12
Pb1 0.0312(3) 0.0280(3) 0.0505(3) -0.0148(2) 0.0168(2) -0.0044(2)
Pb2 0.0429(3) 0.0516(4) 0.0430(3) -0.0037(3) 0.0100(3) -0.0041(3)
Pb3 0.0234(2) 0.0233(2) 0.0199(2) 0.00212(16) 0.00451(16) 0.00278(17)
Pb4 0.0289(2) 0.0253(2) 0.0411(3) -0.0098(2) 0.0072(2) -0.00247(19)
Pb5 0.0241(2) 0.0245(2) 0.0226(2) 0.00385(17) 0.00410(17) -0.00146(18)
Pb6 0.0233(2) 0.0164(2) 0.0273(2) -0.00137(16) 0.00210(17) 0.00025(16)
Pb7 0.0203(2) 0.0215(2) 0.0190(2) 0.00214(16) 0.00510(16) 0.00114(16)
P1 0.0339(17) 0.0226(16) 0.0228(15) 0.0047(12) 0.0053(13) 0.0039(13)
P2 0.0358(19) 0.055(3) 0.0327(19) 0.0133(18) 0.0134(16) 0.0092(18)
P3 0.0212(14) 0.0209(15) 0.0199(14) -0.0009(11) 0.0074(11) 0.0004(11)
P4 0.0206(14) 0.0166(14) 0.0363(17) 0.0106(13) 0.0095(13) 0.0001(12)
P5 0.0354(18) 0.051(2) 0.0166(15) -0.0008(14) 0.0104(14) -0.0088(16)
P6 0.0363(18) 0.0230(16) 0.0203(15) -0.0078(12) 0.0018(13) -0.0010(14)
P7 0.0163(13) 0.0121(12) 0.0195(13) -0.0010(10) 0.0023(11) 0.0009(10)
P8 0.0190(13) 0.0144(13) 0.0176(13) 0.0031(10) 0.0044(11) 0.0003(11)
O1 0.044(6) 0.034(5) 0.028(5) 0.009(4) 0.012(4) 0.001(4)
O2 0.053(7) 0.027(5) 0.063(7) -0.005(5) 0.028(6) 0.010(5)
O3 0.034(5) 0.034(5) 0.036(5) 0.001(4) -0.007(4) -0.001(4)
O4 0.060(8) 0.054(8) 0.056(8) -0.006(6) 0.001(6) -0.007(6)
O5 0.048(6) 0.046(6) 0.029(5) 0.011(4) 0.011(5) 0.009(5)
O6 0.055(7) 0.058(7) 0.040(6) 0.009(5) 0.031(5) 0.009(6)
O7 0.029(5) 0.024(5) 0.056(6) -0.005(4) 0.023(4) -0.006(4)
O8 0.026(5) 0.029(5) 0.049(6) -0.007(4) -0.002(4) 0.002(4)
O9 0.072(8) 0.048(6) 0.021(5) -0.002(4) 0.020(5) 0.007(6)
O10 0.024(4) 0.032(5) 0.048(6) 0.014(4) 0.011(4) 0.001(4)
O11 0.036(6) 0.072(9) 0.042(6) 0.022(6) 0.012(5) 0.024(6)
O12 0.050(7) 0.023(6) 0.123(13) 0.000(7) 0.008(8) 0.008(5)
O13 0.046(6) 0.065(8) 0.024(5) 0.001(5) -0.002(4) -0.027(6)
O14 0.049(7) 0.073(8) 0.038(6) -0.012(6) 0.025(5) -0.006(6)
O15 0.064(8) 0.041(7) 0.077(9) 0.012(6) 0.038(7) 0.006(6)
O16 0.031(5) 0.037(5) 0.027(5) -0.007(4) -0.002(4) 0.007(4)
O17 0.058(7) 0.046(7) 0.033(5) -0.022(5) 0.006(5) 0.000(5)
O18 0.065(7) 0.034(6) 0.038(6) 0.003(5) 0.009(5) -0.014(5)
O19 0.027(4) 0.024(4) 0.031(5) -0.004(4) 0.015(4) 0.004(4)
O20 0.023(4) 0.046(6) 0.019(4) -0.002(4) 0.006(3) -0.004(4)
O21 0.033(5) 0.016(4) 0.049(6) 0.000(4) -0.013(4) -0.004(4)
O22 0.023(4) 0.017(4) 0.029(4) 0.001(3) 0.010(3) 0.000(3)
O23 0.019(4) 0.020(4) 0.036(5) 0.001(4) 0.000(4) -0.004(3)
O24 0.042(5) 0.027(5) 0.023(4) 0.010(4) 0.010(4) 0.001(4)
O25 0.129(17) 0.113(16) 0.146(19) 0.061(15) 0.061(15) 0.027(14)
O26 0.097(13) 0.110(15) 0.080(12) -0.012(11) 0.002(10) -0.018(11)
O27 0.059(15) 0.61(9) 0.79(11) 0.56(9) -0.07(3) -0.14(3)
O28 0.37(5) 0.18(3) 0.17(2) -0.12(2) 0.17(3) -0.21(3)
O29 0.28(4) 0.14(2) 0.20(3) -0.01(2) 0.11(3) -0.07(3)
O30 0.35(4) 0.077(13) 0.067(12) 0.006(10) 0.016(17) 0.105(19)
O31 0.041(8) 0.23(3) 0.110(14) 0.097(17) 0.012(9) 0.025(12)
N1 0.021(5) 0.022(5) 0.016(4) -0.002(4) 0.005(4) 0.001(4)
N2 0.021(5) 0.018(5) 0.019(5) 0.002(4) 0.002(4) 0.004(4)
N3 0.022(5) 0.022(5) 0.010(4) 0.001(3) 0.002(4) -0.005(4)
N4 0.017(4) 0.012(4) 0.015(4) -0.001(3) 0.005(3) 0.002(3)
C1 0.019(6) 0.026(6) 0.030(6) 0.006(5) 0.001(5) 0.007(5)
C2 0.029(6) 0.036(7) 0.017(6) 0.000(5) 0.008(5) 0.004(5)
C3 0.019(5) 0.026(6) 0.023(6) 0.005(5) 0.009(4) 0.004(5)
C4 0.021(6) 0.017(6) 0.038(7) 0.003(5) 0.014(5) 0.002(5)
C5 0.017(5) 0.023(6) 0.029(6) 0.007(5) 0.001(5) 0.002(5)
C6 0.025(6) 0.026(6) 0.018(5) -0.004(5) 0.003(5) 0.001(5)
C7 0.034(7) 0.030(7) 0.020(6) -0.004(5) 0.007(5) -0.008(5)
C8 0.027(6) 0.017(5) 0.023(6) -0.002(4) -0.004(5) -0.009(5)
C9 0.015(5) 0.014(5) 0.018(5) 0.004(4) 0.003(4) 0.002(4)
C10 0.020(5) 0.018(5) 0.014(5) -0.001(4) 0.003(4) -0.002(4)
C11 0.024(6) 0.021(6) 0.013(5) -0.001(4) 0.000(4) -0.003(5)
C12 0.020(5) 0.018(5) 0.020(5) 0.002(4) 0.000(4) 0.001(4)

loop_
_atom_type_symbol
_atom_type_description
_atom_type_scat_dispersion_real
_atom_type_scat_dispersion_imag
_atom_type_scat_source
C C 0.0033 0.0016 'International Tables Vol C Tables 4.2.6.8 and 6.1.1.4'
H H 0.0000 0.0000 'International Tables Vol C Tables 4.2.6.8 and 6.1.1.4'
N N 0.0061 0.0033 'International Tables Vol C Tables 4.2.6.8 and 6.1.1.4'
O O 0.0106 0.0060 'International Tables Vol C Tables 4.2.6.8 and 6.1.1.4'
P P 0.1023 0.0942 'International Tables Vol C Tables 4.2.6.8 and 6.1.1.4'
Pb Pb -3.3944 10.1111 'International Tables Vol C Tables 4.2.6.8 and 6.1.1.4'

loop_
_geom_angle_atom_site_label_1
_geom_angle_atom_site_label_2
_geom_angle_atom_site_label_3
_geom_angle
_geom_angle_site_symmetry_1
_geom_angle_site_symmetry_3
O23 Pb1 O10 73.3(3) 1_455 .
O23 Pb1 O5 84.3(3) 1_455 .
O10 Pb1 O5 77.3(3) . .
O27 Pb2 O1 69.3(6) . .
O27 Pb2 O14 96(2) . 3_567
O1 Pb2 O14 84.8(4) . 3_567
O27 Pb2 O4 166.1(7) . .
O1 Pb2 O4 96.9(4) . .
O14 Pb2 O4 84.4(5) 3_567 .
O7 Pb3 O3 70.2(3) . .
O7 Pb3 N1 94.8(3) . .
O3 Pb3 N1 69.8(3) . .
O7 Pb3 N2 69.8(3) . .
O3 Pb3 N2 117.8(3) . .
N1 Pb3 N2 68.3(3) . .
O7 Pb4 O12 167.2(4) . 1_545
O7 Pb4 O3 70.3(3) . .
O12 Pb4 O3 100.5(5) 1_545 .
O7 Pb4 O24 84.6(3) . 2_546
O12 Pb4 O24 108.0(4) 1_545 2_546
O3 Pb4 O24 122.4(3) . 2_546
O7 Pb4 O10 79.1(3) . 2_446
O12 Pb4 O10 99.4(4) 1_545 2_446
O3 Pb4 O10 121.2(3) . 2_446
O24 Pb4 O10 102.3(3) 2_546 2_446
O8 Pb5 O19 74.1(3) . .
O8 Pb5 O24 83.5(3) . 2_546
O19 Pb5 O24 91.4(3) . 2_546
O8 Pb5 O13 75.8(4) . .
O19 Pb5 O13 80.4(3) . .
O24 Pb5 O13 159.1(4) 2_546 .
O21 Pb6 O22 155.3(3) 2_556 2_546
O21 Pb6 O9 96.4(4) 2_556 .
O22 Pb6 O9 84.6(3) 2_546 .
O21 Pb6 O20 89.8(3) 2_556 .
O22 Pb6 O20 76.3(3) 2_546 .
O9 Pb6 O20 145.5(3) . .
O21 Pb6 O19 80.3(3) 2_556 .
O22 Pb6 O19 75.0(3) 2_546 .
O9 Pb6 O19 91.9(3) . .
O20 Pb6 O19 55.6(3) . .
O22 Pb7 O16 71.0(3) . .
O22 Pb7 O13 156.7(3) . .
O16 Pb7 O13 102.4(3) . .
O22 Pb7 N3 88.1(3) . .
O16 Pb7 N3 67.4(3) . .
O13 Pb7 N3 69.0(3) . .
O22 Pb7 N4 70.5(3) . .
O16 Pb7 N4 120.7(3) . .
O13 Pb7 N4 95.9(3) . .
N3 Pb7 N4 68.0(3) . .
O2 P1 O1 114.8(6) . .
O2 P1 O3 110.8(7) . .
O1 P1 O3 108.4(6) . .
O2 P1 C1 106.3(6) . .
O1 P1 C1 109.4(6) . .
O3 P1 C1 106.8(6) . .
O6 P2 O5 113.3(7) . .
O6 P2 O4 112.1(8) . .
O5 P2 O4 108.3(7) . .
O6 P2 C2 110.5(6) . .
O5 P2 C2 108.0(6) . .
O4 P2 C2 104.2(7) . .
O8 P3 O7 110.3(6) . .
O8 P3 O9 112.5(6) . .
O7 P3 O9 113.3(7) . .
O8 P3 C3 107.1(6) . .
O7 P3 C3 104.8(5) . .
O9 P3 C3 108.2(6) . .
O11 P4 O12 113.5(8) . .
O11 P4 O10 108.8(7) . .
O12 P4 O10 110.8(7) . .
O11 P4 C4 113.6(6) . .
O12 P4 C4 105.1(7) . .
O10 P4 C4 104.7(5) . .
O13 P5 O14 116.5(7) . .
O13 P5 O15 110.5(8) . .
O14 P5 O15 108.8(7) . .
O13 P5 C7 106.4(6) . .
O14 P5 C7 108.3(7) . .
O15 P5 C7 105.8(7) . .
O18 P6 O16 113.6(6) . .
O18 P6 O17 112.4(7) . .
O16 P6 O17 108.9(6) . .
O18 P6 C8 106.8(7) . .
O16 P6 C8 107.4(5) . .
O17 P6 C8 107.4(6) . .
O21 P7 O20 112.1(6) . .
O21 P7 O19 113.1(6) . .
O20 P7 O19 107.4(5) . .
O21 P7 C9 106.1(5) . .
O20 P7 C9 113.0(5) . .
O19 P7 C9 105.0(5) . .
O24 P8 O22 113.7(5) . .
O24 P8 O23 110.3(5) . .
O22 P8 O23 111.5(5) . .
O24 P8 C10 105.6(5) . .
O22 P8 C10 106.1(5) . .
O23 P8 C10 109.2(5) . .
P1 O1 Pb2 106.6(5) . .
P1 O3 Pb3 122.7(5) . .
P1 O3 Pb4 105.3(5) . .
Pb3 O3 Pb4 99.5(4) . .
P2 O4 Pb2 133.9(7) . .
P2 O5 Pb1 144.4(6) . .
P3 O7 Pb4 127.3(5) . .
P3 O7 Pb3 126.8(5) . .
Pb4 O7 Pb3 103.6(3) . .
P3 O8 Pb5 136.4(6) . .
P3 O9 Pb6 125.2(7) . .
P4 O10 Pb1 123.5(6) . .
P4 O10 Pb4 99.5(5) . 2_456
Pb1 O10 Pb4 112.3(3) . 2_456
P4 O11 H11 109.5 . .
P4 O12 Pb4 136.0(9) . 1_565
P5 O13 Pb5 132.2(6) . .
P5 O13 Pb7 121.3(6) . .
Pb5 O13 Pb7 104.0(3) . .
P5 O14 Pb2 138.5(7) . 3_567
P6 O16 Pb7 120.3(5) . .
P6 O17 H17 109.5 . .
P7 O19 Pb5 121.0(5) . .
P7 O19 Pb6 95.2(4) . .
Pb5 O19 Pb6 121.3(3) . .
P7 O20 Pb6 98.4(4) . .
P7 O21 Pb6 138.4(5) . 2_546
P8 O22 Pb7 124.6(4) . .
P8 O22 Pb6 129.8(5) . 2_556
Pb7 O22 Pb6 105.3(3) . 2_556
P8 O23 Pb1 131.6(5) . 1_655
P8 O24 Pb5 136.0(6) . 2_556
P8 O24 Pb4 112.4(5) . 2_556
Pb5 O24 Pb4 109.6(3) 2_556 2_556
C1 N1 C6 109.9(9) . .
C1 N1 C2 110.3(10) . .
C6 N1 C2 109.3(9) . .
C1 N1 Pb3 109.5(7) . .
C6 N1 Pb3 107.8(7) . .
C2 N1 Pb3 110.1(7) . .
C5 N2 C3 110.2(9) . .
C5 N2 C4 108.1(9) . .
C3 N2 C4 109.9(9) . .
C5 N2 Pb3 108.1(7) . .
C3 N2 Pb3 108.5(7) . .
C4 N2 Pb3 112.0(7) . .
C7 N3 C11 111.6(9) . .
C7 N3 C8 109.0(9) . .
C11 N3 C8 109.9(9) . .
C7 N3 Pb7 107.6(7) . .
C11 N3 Pb7 108.7(6) . .
C8 N3 Pb7 110.1(6) . .
C9 N4 C10 110.4(8) . .
C9 N4 C12 108.2(8) . .
C10 N4 C12 109.8(8) . .
C9 N4 Pb7 113.1(6) . .
C10 N4 Pb7 105.9(6) . .
C12 N4 Pb7 109.4(6) . .
N1 C1 P1 114.3(8) . .
N1 C1 H1A 108.7 . .
P1 C1 H1A 108.7 . .
N1 C1 H1B 108.7 . .
P1 C1 H1B 108.7 . .
H1A C1 H1B 107.6 . .
N1 C2 P2 112.0(8) . .
N1 C2 H2A 109.2 . .
P2 C2 H2A 109.2 . .
N1 C2 H2B 109.2 . .
P2 C2 H2B 109.2 . .
H2A C2 H2B 107.9 . .
N2 C3 P3 114.5(8) . .
N2 C3 H3A 108.6 . .
P3 C3 H3A 108.6 . .
N2 C3 H3B 108.6 . .
P3 C3 H3B 108.6 . .
H3A C3 H3B 107.6 . .
N2 C4 P4 118.1(8) . .
N2 C4 H4A 107.8 . .
P4 C4 H4A 107.8 . .
N2 C4 H4B 107.8 . .
P4 C4 H4B 107.8 . .
H4A C4 H4B 107.1 . .
N2 C5 C6 112.9(10) . .
N2 C5 H5A 109.0 . .
C6 C5 H5A 109.0 . .
N2 C5 H5B 109.0 . .
C6 C5 H5B 109.0 . .
H5A C5 H5B 107.8 . .
N1 C6 C5 113.8(10) . .
N1 C6 H6A 108.8 . .
C5 C6 H6A 108.8 . .
N1 C6 H6B 108.8 . .
C5 C6 H6B 108.8 . .
H6A C6 H6B 107.7 . .
N3 C7 P5 116.8(8) . .
N3 C7 H7A 108.1 . .
P5 C7 H7A 108.1 . .
N3 C7 H7B 108.1 . .
P5 C7 H7B 108.1 . .
H7A C7 H7B 107.3 . .
N3 C8 P6 114.1(8) . .
N3 C8 H8A 108.7 . .
P6 C8 H8A 108.7 . .
N3 C8 H8B 108.7 . .
P6 C8 H8B 108.7 . .
H8A C8 H8B 107.6 . .
N4 C9 P7 117.6(7) . .
N4 C9 H9A 107.9 . .
P7 C9 H9A 107.9 . .
N4 C9 H9B 107.9 . .
P7 C9 H9B 107.9 . .
H9A C9 H9B 107.2 . .
N4 C10 P8 114.8(7) . .
N4 C10 H10A 108.6 . .
P8 C10 H10A 108.6 . .
N4 C10 H10B 108.6 . .
P8 C10 H10B 108.6 . .
H10A C10 H10B 107.5 . .
N3 C11 C12 112.8(9) . .
N3 C11 H11A 109.0 . .
C12 C11 H11A 109.0 . .
N3 C11 H11B 109.0 . .
C12 C11 H11B 109.0 . .
H11A C11 H11B 107.8 . .
N4 C12 C11 112.5(9) . .
N4 C12 H12A 109.1 . .
C11 C12 H12A 109.1 . .
N4 C12 H12B 109.1 . .
C11 C12 H12B 109.1 . .
H12A C12 H12B 107.8 . .

loop_
_geom_bond_atom_site_label_1
_geom_bond_atom_site_label_2
_geom_bond_distance
_geom_bond_site_symmetry_2
Pb1 O23 2.304(9) 1_455
Pb1 O10 2.363(10) .
Pb1 O5 2.421(10) .
Pb2 O27 2.05(5) .
Pb2 O1 2.359(10) .
Pb2 O14 2.367(11) 3_567
Pb2 O4 2.484(14) .
Pb3 O7 2.472(9) .
Pb3 O3 2.521(10) .
Pb3 N1 2.654(9) .
Pb3 N2 2.763(10) .
Pb4 O7 2.444(9) .
Pb4 O12 2.507(12) 1_545
Pb4 O3 2.541(11) .
Pb4 O24 2.583(10) 2_546
Pb4 O10 2.654(10) 2_446
Pb5 O8 2.288(10) .
Pb5 O19 2.381(9) .
Pb5 O24 2.443(9) 2_546
Pb5 O13 2.557(10) .
Pb6 O21 2.516(9) 2_556
Pb6 O22 2.530(8) 2_546
Pb6 O9 2.539(12) .
Pb6 O20 2.605(9) .
Pb6 O19 2.671(9) .
Pb7 O22 2.473(8) .
Pb7 O16 2.601(9) .
Pb7 O13 2.625(11) .
Pb7 N3 2.668(9) .
Pb7 N4 2.732(9) .
P1 O2 1.514(10) .
P1 O1 1.534(10) .
P1 O3 1.536(10) .
P1 C1 1.807(13) .
P2 O6 1.528(11) .
P2 O5 1.541(11) .
P2 O4 1.545(13) .
P2 C2 1.775(13) .
P3 O8 1.524(10) .
P3 O7 1.528(9) .
P3 O9 1.529(10) .
P3 C3 1.823(13) .
P4 O11 1.495(12) .
P4 O12 1.501(12) .
P4 O10 1.547(9) .
P4 C4 1.816(13) .
P5 O13 1.495(10) .
P5 O14 1.511(11) .
P5 O15 1.565(13) .
P5 C7 1.814(13) .
P6 O18 1.508(12) .
P6 O16 1.530(10) .
P6 O17 1.550(10) .
P6 C8 1.814(13) .
P7 O21 1.510(9) .
P7 O20 1.518(9) .
P7 O19 1.539(9) .
P7 C9 1.813(11) .
P8 O24 1.526(9) .
P8 O22 1.528(9) .
P8 O23 1.529(9) .
P8 C10 1.816(12) .
O10 Pb4 2.654(10) 2_456
O11 H11 0.8200 .
O12 Pb4 2.507(12) 1_565
O14 Pb2 2.367(11) 3_567
O17 H17 0.8200 .
O21 Pb6 2.516(9) 2_546
O22 Pb6 2.530(8) 2_556
O23 Pb1 2.304(8) 1_655
O24 Pb5 2.443(9) 2_556
O24 Pb4 2.583(10) 2_556
N1 C1 1.482(15) .
N1 C6 1.486(16) .
N1 C2 1.504(15) .
N2 C5 1.475(14) .
N2 C3 1.490(15) .
N2 C4 1.491(15) .
N3 C7 1.466(15) .
N3 C11 1.488(15) .
N3 C8 1.489(14) .
N4 C9 1.483(14) .
N4 C10 1.490(14) .
N4 C12 1.492(14) .
C1 H1A 0.9700 .
C1 H1B 0.9700 .
C2 H2A 0.9700 .
C2 H2B 0.9700 .
C3 H3A 0.9700 .
C3 H3B 0.9700 .
C4 H4A 0.9700 .
C4 H4B 0.9700 .
C5 C6 1.498(17) .
C5 H5A 0.9700 .
C5 H5B 0.9700 .
C6 H6A 0.9700 .
C6 H6B 0.9700 .
C7 H7A 0.9700 .
C7 H7B 0.9700 .
C8 H8A 0.9700 .
C8 H8B 0.9700 .
C9 H9A 0.9700 .
C9 H9B 0.9700 .
C10 H10A 0.9700 .
C10 H10B 0.9700 .
C11 C12 1.501(16) .
C11 H11A 0.9700 .
C11 H11B 0.9700 .
C12 H12A 0.9700 .
C12 H12B 0.9700 .

loop_
_geom_torsion_atom_site_label_1
_geom_torsion_atom_site_label_2
_geom_torsion_atom_site_label_3
_geom_torsion_atom_site_label_4
_geom_torsion
_geom_torsion_site_symmetry_1
_geom_torsion_site_symmetry_4
O2 P1 O1 Pb2 -126.3(6) . .
O3 P1 O1 Pb2 -1.9(7) . .
C1 P1 O1 Pb2 114.2(5) . .
O27 Pb2 O1 P1 122(2) . .
O14 Pb2 O1 P1 -140.1(6) 3_567 .
O4 Pb2 O1 P1 -56.3(6) . .
O2 P1 O3 Pb3 -114.3(7) . .
O1 P1 O3 Pb3 118.9(7) . .
C1 P1 O3 Pb3 1.1(9) . .
O2 P1 O3 Pb4 -2.0(7) . .
O1 P1 O3 Pb4 -128.8(5) . .
C1 P1 O3 Pb4 113.4(6) . .
O7 Pb3 O3 P1 85.6(7) . .
N1 Pb3 O3 P1 -17.6(6) . .
N2 Pb3 O3 P1 32.8(8) . .
O7 Pb3 O3 Pb4 -29.6(3) . .
N1 Pb3 O3 Pb4 -132.7(4) . .
N2 Pb3 O3 Pb4 -82.4(4) . .
O7 Pb4 O3 P1 -97.9(6) . .
O12 Pb4 O3 P1 91.2(6) 1_545 .
O24 Pb4 O3 P1 -28.1(7) 2_546 .
O10 Pb4 O3 P1 -161.0(4) 2_446 .
O7 Pb4 O3 Pb3 29.9(3) . .
O12 Pb4 O3 Pb3 -140.9(4) 1_545 .
O24 Pb4 O3 Pb3 99.7(4) 2_546 .
O10 Pb4 O3 Pb3 -33.1(5) 2_446 .
O6 P2 O4 Pb2 -75.7(12) . .
O5 P2 O4 Pb2 158.6(9) . .
C2 P2 O4 Pb2 43.8(12) . .
O27 Pb2 O4 P2 -56(9) . .
O1 Pb2 O4 P2 -48.7(11) . .
O14 Pb2 O4 P2 35.4(11) 3_567 .
O6 P2 O5 Pb1 -51.9(13) . .
O4 P2 O5 Pb1 73.1(13) . .
C2 P2 O5 Pb1 -174.6(10) . .
O23 Pb1 O5 P2 -66.5(11) 1_455 .
O10 Pb1 O5 P2 -140.6(12) . .
O8 P3 O7 Pb4 -62.8(8) . .
O9 P3 O7 Pb4 64.4(9) . .
C3 P3 O7 Pb4 -177.8(6) . .
O8 P3 O7 Pb3 97.1(7) . .
O9 P3 O7 Pb3 -135.7(7) . .
C3 P3 O7 Pb3 -17.9(8) . .
O12 Pb4 O7 P3 177.5(17) 1_545 .
O3 Pb4 O7 P3 132.5(8) . .
O24 Pb4 O7 P3 5.2(7) 2_546 .
O10 Pb4 O7 P3 -98.4(8) 2_446 .
O12 Pb4 O7 Pb3 14(2) 1_545 .
O3 Pb4 O7 Pb3 -31.1(3) . .
O24 Pb4 O7 Pb3 -158.3(4) 2_546 .
O10 Pb4 O7 Pb3 98.0(4) 2_446 .
O3 Pb3 O7 P3 -132.3(8) . .
N1 Pb3 O7 P3 -65.8(7) . .
N2 Pb3 O7 P3 -1.0(7) . .
O3 Pb3 O7 Pb4 31.4(3) . .
N1 Pb3 O7 Pb4 97.9(4) . .
N2 Pb3 O7 Pb4 162.7(5) . .
O7 P3 O8 Pb5 57.5(10) . .
O9 P3 O8 Pb5 -70.1(11) . .
C3 P3 O8 Pb5 171.1(8) . .
O19 Pb5 O8 P3 102.0(10) . .
O24 Pb5 O8 P3 8.6(9) 2_546 .
O13 Pb5 O8 P3 -174.2(10) . .
O8 P3 O9 Pb6 -16.4(10) . .
O7 P3 O9 Pb6 -142.4(7) . .
C3 P3 O9 Pb6 101.8(7) . .
O21 Pb6 O9 P3 -57.9(8) 2_556 .
O22 Pb6 O9 P3 97.3(8) 2_546 .
O20 Pb6 O9 P3 41.2(11) . .
O19 Pb6 O9 P3 22.5(8) . .
O11 P4 O10 Pb1 -139.6(6) . .
O12 P4 O10 Pb1 -14.1(9) . .
C4 P4 O10 Pb1 98.7(7) . .
O11 P4 O10 Pb4 -14.6(6) . 2_456
O12 P4 O10 Pb4 110.8(7) . 2_456
C4 P4 O10 Pb4 -136.4(5) . 2_456
O23 Pb1 O10 P4 162.6(7) 1_455 .
O5 Pb1 O10 P4 -109.6(7) . .
O23 Pb1 O10 Pb4 43.5(3) 1_455 2_456
O5 Pb1 O10 Pb4 131.3(4) . 2_456
O11 P4 O12 Pb4 -59.2(13) . 1_565
O10 P4 O12 Pb4 178.1(10) . 1_565
C4 P4 O12 Pb4 65.6(13) . 1_565
O14 P5 O13 Pb5 -84.3(11) . .
O15 P5 O13 Pb5 40.5(11) . .
C7 P5 O13 Pb5 154.9(8) . .
O14 P5 O13 Pb7 116.9(8) . .
O15 P5 O13 Pb7 -118.3(8) . .
C7 P5 O13 Pb7 -3.8(10) . .
O8 Pb5 O13 P5 141.3(10) . .
O19 Pb5 O13 P5 -142.8(10) . .
O24 Pb5 O13 P5 149.1(8) 2_546 .
O8 Pb5 O13 Pb7 -57.3(4) . .
O19 Pb5 O13 Pb7 18.6(4) . .
O24 Pb5 O13 Pb7 -49.5(12) 2_546 .
O22 Pb7 O13 P5 31.6(15) . .
O16 Pb7 O13 P5 -39.1(9) . .
N3 Pb7 O13 P5 20.4(7) . .
N4 Pb7 O13 P5 84.2(8) . .
O22 Pb7 O13 Pb5 -132.3(6) . .
O16 Pb7 O13 Pb5 157.0(4) . .
N3 Pb7 O13 Pb5 -143.5(5) . .
N4 Pb7 O13 Pb5 -79.8(4) . .
O13 P5 O14 Pb2 -164.3(10) . 3_567
O15 P5 O14 Pb2 70.1(13) . 3_567
C7 P5 O14 Pb2 -44.5(13) . 3_567
O18 P6 O16 Pb7 100.4(7) . .
O17 P6 O16 Pb7 -133.5(6) . .
C8 P6 O16 Pb7 -17.5(8) . .
O22 Pb7 O16 P6 -65.4(6) . .
O13 Pb7 O16 P6 91.3(7) . .
N3 Pb7 O16 P6 30.7(6) . .
N4 Pb7 O16 P6 -13.3(8) . .
O21 P7 O19 Pb5 24.0(7) . .
O20 P7 O19 Pb5 148.2(5) . .
C9 P7 O19 Pb5 -91.3(6) . .
O21 P7 O19 Pb6 -107.6(5) . .
O20 P7 O19 Pb6 16.7(5) . .
C9 P7 O19 Pb6 137.2(4) . .
O8 Pb5 O19 P7 -169.4(6) . .
O24 Pb5 O19 P7 -86.5(6) 2_546 .
O13 Pb5 O19 P7 112.8(6) . .
O8 Pb5 O19 Pb6 -50.0(4) . .
O24 Pb5 O19 Pb6 32.8(4) 2_546 .
O13 Pb5 O19 Pb6 -127.9(5) . .
O21 Pb6 O19 P7 -107.6(5) 2_556 .
O22 Pb6 O19 P7 72.3(4) 2_546 .
O9 Pb6 O19 P7 156.2(4) . .
O20 Pb6 O19 P7 -11.1(4) . .
O21 Pb6 O19 Pb5 121.0(4) 2_556 .
O22 Pb6 O19 Pb5 -59.1(4) 2_546 .
O9 Pb6 O19 Pb5 24.8(4) . .
O20 Pb6 O19 Pb5 -142.5(5) . .
O21 P7 O20 Pb6 107.6(5) . .
O19 P7 O20 Pb6 -17.2(5) . .
C9 P7 O20 Pb6 -132.5(4) . .
O21 Pb6 O20 P7 89.7(5) 2_556 .
O22 Pb6 O20 P7 -69.7(4) 2_546 .
O9 Pb6 O20 P7 -11.4(8) . .
O19 Pb6 O20 P7 11.4(4) . .
O20 P7 O21 Pb6 109.2(9) . 2_546
O19 P7 O21 Pb6 -129.2(9) . 2_546
C9 P7 O21 Pb6 -14.6(11) . 2_546
O24 P8 O22 Pb7 121.7(6) . .
O23 P8 O22 Pb7 -112.7(6) . .
C10 P8 O22 Pb7 6.1(7) . .
O24 P8 O22 Pb6 -50.9(8) . 2_556
O23 P8 O22 Pb6 74.7(7) . 2_556
C10 P8 O22 Pb6 -166.5(6) . 2_556
O16 Pb7 O22 P8 146.4(6) . .
O13 Pb7 O22 P8 69.3(11) . .
N3 Pb7 O22 P8 79.8(6) . .
N4 Pb7 O22 P8 12.4(5) . .
O16 Pb7 O22 Pb6 -39.5(3) . 2_556
O13 Pb7 O22 Pb6 -116.6(8) . 2_556
N3 Pb7 O22 Pb6 -106.1(3) . 2_556
N4 Pb7 O22 Pb6 -173.4(4) . 2_556
O24 P8 O23 Pb1 84.3(8) . 1_655
O22 P8 O23 Pb1 -43.1(8) . 1_655
C10 P8 O23 Pb1 -160.1(6) . 1_655
O22 P8 O24 Pb5 -20.9(9) . 2_556
O23 P8 O24 Pb5 -147.1(7) . 2_556
C10 P8 O24 Pb5 95.0(8) . 2_556
O22 P8 O24 Pb4 140.7(5) . 2_556
O23 P8 O24 Pb4 14.5(6) . 2_556
C10 P8 O24 Pb4 -103.3(5) . 2_556
O7 Pb3 N1 C1 -33.2(8) . .
O3 Pb3 N1 C1 33.6(7) . .
N2 Pb3 N1 C1 -99.3(8) . .
O7 Pb3 N1 C6 86.3(7) . .
O3 Pb3 N1 C6 153.1(8) . .
N2 Pb3 N1 C6 20.3(7) . .
O7 Pb3 N1 C2 -154.6(8) . .
O3 Pb3 N1 C2 -87.8(8) . .
N2 Pb3 N1 C2 139.4(8) . .
O7 Pb3 N2 C5 -95.0(8) . .
O3 Pb3 N2 C5 -42.0(8) . .
N1 Pb3 N2 C5 9.1(7) . .
O7 Pb3 N2 C3 24.6(7) . .
O3 Pb3 N2 C3 77.6(7) . .
N1 Pb3 N2 C3 128.6(7) . .
O7 Pb3 N2 C4 146.0(8) . .
O3 Pb3 N2 C4 -161.0(7) . .
N1 Pb3 N2 C4 -109.9(8) . .
O22 Pb7 N3 C7 149.2(8) . .
O16 Pb7 N3 C7 79.1(8) . .
O13 Pb7 N3 C7 -35.2(7) . .
N4 Pb7 N3 C7 -141.0(8) . .
O22 Pb7 N3 C11 -89.8(7) . .
O16 Pb7 N3 C11 -160.0(8) . .
O13 Pb7 N3 C11 85.8(7) . .
N4 Pb7 N3 C11 -20.1(7) . .
O22 Pb7 N3 C8 30.6(8) . .
O16 Pb7 N3 C8 -39.6(7) . .
O13 Pb7 N3 C8 -153.8(8) . .
N4 Pb7 N3 C8 100.3(8) . .
O22 Pb7 N4 C9 -152.8(7) . .
O16 Pb7 N4 C9 155.0(6) . .
O13 Pb7 N4 C9 46.7(7) . .
N3 Pb7 N4 C9 111.2(7) . .
O22 Pb7 N4 C10 -31.7(6) . .
O16 Pb7 N4 C10 -84.0(7) . .
O13 Pb7 N4 C10 167.8(6) . .
N3 Pb7 N4 C10 -127.8(7) . .
O22 Pb7 N4 C12 86.5(7) . .
O16 Pb7 N4 C12 34.3(8) . .
O13 Pb7 N4 C12 -74.0(7) . .
N3 Pb7 N4 C12 -9.5(6) . .
C6 N1 C1 P1 -164.0(8) . .
C2 N1 C1 P1 75.5(11) . .
Pb3 N1 C1 P1 -45.8(10) . .
O2 P1 C1 N1 149.6(9) . .
O1 P1 C1 N1 -85.9(10) . .
O3 P1 C1 N1 31.2(11) . .
C1 N1 C2 P2 -135.7(9) . .
C6 N1 C2 P2 103.4(10) . .
Pb3 N1 C2 P2 -14.8(11) . .
O6 P2 C2 N1 -167.2(9) . .
O5 P2 C2 N1 -42.8(11) . .
O4 P2 C2 N1 72.2(11) . .
C5 N2 C3 P3 75.5(11) . .
C4 N2 C3 P3 -165.5(8) . .
Pb3 N2 C3 P3 -42.7(9) . .
O8 P3 C3 N2 -76.0(9) . .
O7 P3 C3 N2 41.3(10) . .
O9 P3 C3 N2 162.4(9) . .
C5 N2 C4 P4 -161.3(9) . .
C3 N2 C4 P4 78.4(11) . .
Pb3 N2 C4 P4 -42.2(10) . .
O11 P4 C4 N2 -67.4(11) . .
O12 P4 C4 N2 168.0(10) . .
O10 P4 C4 N2 51.2(11) . .
C3 N2 C5 C6 -157.1(10) . .
C4 N2 C5 C6 82.8(12) . .
Pb3 N2 C5 C6 -38.7(11) . .
C1 N1 C6 C5 68.1(12) . .
C2 N1 C6 C5 -170.8(10) . .
Pb3 N1 C6 C5 -51.2(11) . .
N2 C5 C6 N1 64.8(13) . .
C11 N3 C7 P5 -70.4(12) . .
C8 N3 C7 P5 168.1(9) . .
Pb7 N3 C7 P5 48.7(10) . .
O13 P5 C7 N3 -31.9(12) . .
O14 P5 C7 N3 -157.8(10) . .
O15 P5 C7 N3 85.6(11) . .
C7 N3 C8 P6 -72.2(11) . .
C11 N3 C8 P6 165.3(8) . .
Pb7 N3 C8 P6 45.6(10) . .
O18 P6 C8 N3 -142.4(9) . .
O16 P6 C8 N3 -20.2(10) . .
O17 P6 C8 N3 96.8(9) . .
C10 N4 C9 P7 -72.8(10) . .
C12 N4 C9 P7 167.0(8) . .
Pb7 N4 C9 P7 45.7(9) . .
O21 P7 C9 N4 -172.3(8) . .
O20 P7 C9 N4 64.4(10) . .
O19 P7 C9 N4 -52.3(9) . .
C9 N4 C10 P8 170.0(7) . .
C12 N4 C10 P8 -70.8(10) . .
Pb7 N4 C10 P8 47.2(8) . .
O24 P8 C10 N4 -159.4(8) . .
O22 P8 C10 N4 -38.4(9) . .
O23 P8 C10 N4 81.9(9) . .
C7 N3 C11 C12 168.9(9) . .
C8 N3 C11 C12 -70.1(11) . .
Pb7 N3 C11 C12 50.5(10) . .
C9 N4 C12 C11 -84.5(11) . .
C10 N4 C12 C11 155.0(9) . .
Pb7 N4 C12 C11 39.2(10) . .
N3 C11 C12 N4 -63.7(12) . .
